data_1541910
loop_
_publ_author_name
'Nuthanakanti, Ashok'
'Srivatsan, Seergazhi G.'

_publ_section_title
;
 Hierarchical self-assembly of switchable nucleolipid supramolecular gels
 based on environmentally-sensitive fluorescent nucleoside analogs.
;
_journal_issue 6
_journal_name_full Nanoscale
_journal_page_first 3607
_journal_page_last 3619
_journal_paper_doi 10.1039/c5nr07490h
_journal_volume 8
_journal_year 2016
_chemical_absolute_configuration unk
_chemical_formula_sum 'C46.5 H71.5 N2.5 O9.5'
_chemical_formula_weight 817.56
_space_group_crystal_system triclinic
_space_group_IT_number 1
_space_group_name_Hall 'P 1'
_space_group_name_H-M_alt 'P 1'
_symmetry_space_group_name_Hall 'P 1'
_symmetry_space_group_name_H-M 'P 1'
_atom_sites_solution_hydrogens geom
_audit_creation_method SHELXL-2014/6
_cell_angle_alpha 101.343(7)
_cell_angle_beta 91.424(7)
_cell_angle_gamma 109.601(6)
_cell_formula_units_Z 2
_cell_length_a 8.615(3)
_cell_length_b 11.124(4)
_cell_length_c 25.315(9)
_cell_measurement_reflns_used 2486
_cell_measurement_temperature 100(2)
_cell_measurement_theta_max 20.84
_cell_measurement_theta_min 2.32
_cell_volume 2229.9(14)
_computing_cell_refinement 'Bruker SAINT'
_computing_data_collection 'Bruker APEX2'
_computing_data_reduction 'Bruker SAINT'
_computing_molecular_graphics 'Bruker SHELXTL'
_computing_publication_material 'Bruker SHELXTL'
_computing_structure_refinement 'SHELXL-2013 (Sheldrick, 2013)'
_computing_structure_solution 'SHELXS-97 (Sheldrick, 2008)'
_diffrn_ambient_temperature 100(2)
_diffrn_measured_fraction_theta_full 0.984
_diffrn_measured_fraction_theta_max 0.970
_diffrn_measurement_device_type 'Bruker APEX-II CCD'
_diffrn_measurement_method '\f and \w scans'
_diffrn_radiation_type MoK\a
_diffrn_radiation_wavelength 0.71073
_diffrn_reflns_av_R_equivalents 0.0985
_diffrn_reflns_av_unetI/netI 0.1363
_diffrn_reflns_laue_measured_fraction_full 0.984
_diffrn_reflns_laue_measured_fraction_max 0.970
_diffrn_reflns_limit_h_max 11
_diffrn_reflns_limit_h_min -11
_diffrn_reflns_limit_k_max 10
_diffrn_reflns_limit_k_min -14
_diffrn_reflns_limit_l_max 33
_diffrn_reflns_limit_l_min -31
_diffrn_reflns_number 32572
_diffrn_reflns_point_group_measured_fraction_full 0.643
_diffrn_reflns_point_group_measured_fraction_max 0.615
_diffrn_reflns_theta_full 25.242
_diffrn_reflns_theta_max 28.280
_diffrn_reflns_theta_min 4.119
_exptl_absorpt_coefficient_mu 0.084
_exptl_absorpt_correction_T_max 0.996
_exptl_absorpt_correction_T_min 0.983
_exptl_absorpt_correction_type multi-scan
_exptl_absorpt_process_details 'MULTI-SCAN ABSORPTION CORRECTION'
_exptl_crystal_colour COLOURLESS
_exptl_crystal_density_diffrn 1.218
_exptl_crystal_description PLATE
_exptl_crystal_F_000 888
_exptl_crystal_size_max 0.400
_exptl_crystal_size_mid 0.170
_exptl_crystal_size_min 0.050
_refine_diff_density_max 0.285
_refine_diff_density_min -0.288
_refine_diff_density_rms 0.061
_refine_ls_abs_structure_details
;
 Flack x determined using 1266 quotients [(I+)-(I-)]/[(I+)+(I-)]
 (Parsons, Flack and Wagner, Acta Cryst. B69 (2013) 249-259).
;
_refine_ls_abs_structure_Flack -0.8(10)
_refine_ls_extinction_coef 0.0039(5)
_refine_ls_extinction_expression Fc^*^=kFc[1+0.001xFc^2^\l^3^/sin(2\q)]^-1/4^
_refine_ls_extinction_method SHELXL
_refine_ls_goodness_of_fit_ref 0.958
_refine_ls_hydrogen_treatment constr
_refine_ls_matrix_type full
_refine_ls_number_parameters 1063
_refine_ls_number_reflns 13635
_refine_ls_number_restraints 9
_refine_ls_restrained_S_all 0.958
_refine_ls_R_factor_all 0.1361
_refine_ls_R_factor_gt 0.0652
_refine_ls_shift/su_max 0.000
_refine_ls_shift/su_mean 0.000
_refine_ls_structure_factor_coef Fsqd
_refine_ls_weighting_details 'w=1/[\s^2^(Fo^2^)+(0.0500P)^2^] where P=(Fo^2^+2Fc^2^)/3'
_refine_ls_weighting_scheme calc
_refine_ls_wR_factor_gt 0.1124
_refine_ls_wR_factor_ref 0.1372
_reflns_Friedel_coverage 0.267
_reflns_friedel_fraction_full 0.302
_reflns_friedel_fraction_max 0.259
_reflns_number_gt 7888
_reflns_number_total 13635
_reflns_threshold_expression 'I > 2\s(I)'
_cod_data_source_file c5nr07490h3.cif
_cod_data_source_block 5
_cod_depositor_comments
;
The following automatic conversions were performed:

'_chemical_absolute_configuration' value 'UNK' changed to 'unk'
according to
/usr/data/users/saulius/crontab/automatic-downloads/rss-feeds/RSC/lib/dictionaries/cif_core.dic
dictionary named 'cif_core.dic' version 2.4.2 from 2011-04-26.

'_exptl_absorpt_correction_type' value 'MULTI-SCAN' changed to
'multi-scan' according to
/usr/data/users/saulius/crontab/automatic-downloads/rss-feeds/RSC/lib/dictionaries/cif_core.dic
dictionary named 'cif_core.dic' version 2.4.2 from 2011-04-26.

Automatic conversion script
Id: cif_fix_values 4268 2015-11-12 08:31:59Z antanas 

 Adding full bibliography for 1541907--1541910.cif.
;
_cod_original_cell_volume 2229.9(13)
_cod_original_formula_sum 'C46.50 H71.50 N2.50 O9.50'
_cod_database_code 1541910
_shelx_space_group_comment
;
The symmetry employed for this shelxl refinement is uniquely defined
by the following loop, which should always be used as a source of
symmetry information in preference to the above space-group names.
They are only intended as comments.
;
_shelx_estimated_absorpt_t_min 0.967
_shelx_estimated_absorpt_t_max 0.996
_shelxl_version_number 2014/6

loop_
_space_group_symop_operation_xyz
'x, y, z'

loop_
_atom_site_label
_atom_site_type_symbol
_atom_site_fract_x
_atom_site_fract_y
_atom_site_fract_z
_atom_site_U_iso_or_equiv
_atom_site_adp_type
_atom_site_occupancy
_atom_site_site_symmetry_order
_atom_site_calc_flag
_atom_site_refinement_flags_posn
_atom_site_refinement_flags_adp
O2'B O 0.6764(4) 0.1799(3) 0.29467(15) 0.0187(8) Uani 1 1 d . .
O3'B O 0.3838(4) 0.1171(3) 0.24912(14) 0.0169(8) Uani 1 1 d . .
O4'B O 0.3466(4) -0.0627(3) 0.33256(14) 0.0166(8) Uani 1 1 d . .
O5'B O 0.2953(4) 0.1506(3) 0.41355(15) 0.0184(8) Uani 1 1 d . .
H5'B H 0.2494 0.1594 0.4423 0.028 Uiso 1 1 calc R U
O57 O 0.4907(4) 0.3352(3) 0.25820(15) 0.0203(8) Uani 1 1 d . .
O2B O 0.7811(4) -0.0946(3) 0.33137(15) 0.0208(8) Uani 1 1 d . .
O4B O 0.7725(4) -0.1306(3) 0.50656(15) 0.0231(9) Uani 1 1 d . .
O1B O 0.3685(4) 0.0089(3) 0.52142(15) 0.0208(8) Uani 1 1 d . .
O43 O 0.8812(4) 0.2125(3) 0.35800(16) 0.0240(9) Uani 1 1 d . .
O5 O 1.1038(4) 0.1864(4) 0.49178(16) 0.0295(9) Uani 1 1 d . .
O2'A O 0.0923(4) 0.5945(3) 0.31617(14) 0.0169(8) Uani 1 1 d . .
O4'A O 0.4390(4) 0.6850(3) 0.41148(14) 0.0174(8) Uani 1 1 d . .
O29 O 0.2591(4) 0.5043(3) 0.21705(15) 0.0239(9) Uani 1 1 d . .
O5'A O 0.3298(4) 0.3997(3) 0.40073(16) 0.0212(9) Uani 1 1 d . .
H5'A H 0.3341 0.3377 0.4144 0.032 Uiso 1 1 calc R U
O2A O 0.0361(4) 0.7893(3) 0.42074(15) 0.0191(8) Uani 1 1 d . .
O4A O -0.0519(5) 0.6649(4) 0.58102(16) 0.0288(10) Uani 1 1 d . .
O1A O 0.3265(4) 0.4948(4) 0.55374(16) 0.0272(10) Uani 1 1 d . .
O15 O -0.1307(4) 0.5004(3) 0.35817(16) 0.0234(9) Uani 1 1 d . .
N1B N 0.5973(5) -0.0250(4) 0.38171(18) 0.0147(9) Uani 1 1 d . .
N3B N 0.7809(5) -0.1006(4) 0.42074(18) 0.0160(10) Uani 1 1 d . .
H3B H 0.8692 -0.1237 0.4186 0.019 Uiso 1 1 calc R U
N1 N 0.9011(5) 0.2746(4) 0.5064(2) 0.0294(12) Uani 1 1 d . .
O3'A O 0.4028(4) 0.6507(3) 0.29229(15) 0.0170(8) Uani 1 1 d . .
C29 C 0.3452(6) 0.6138(5) 0.2395(2) 0.0197(12) Uani 1 1 d . .
N1A N 0.1924(5) 0.6788(4) 0.44812(17) 0.0148(9) Uani 1 1 d . .
N3A N -0.0018(5) 0.7276(4) 0.50144(18) 0.0199(10) Uani 1 1 d . .
H3A H -0.0785 0.7636 0.5063 0.024 Uiso 1 1 calc R U
C56 C 1.2487(8) 0.7240(6) -0.2269(3) 0.0355(15) Uani 1 1 d . .
H56A H 1.3430 0.7993 -0.2078 0.053 Uiso 1 1 calc R U
H56B H 1.1878 0.7519 -0.2524 0.053 Uiso 1 1 calc R U
H56C H 1.2889 0.6571 -0.2467 0.053 Uiso 1 1 calc R U
C55 C 1.1347(7) 0.6677(6) -0.1862(3) 0.0348(15) Uani 1 1 d . .
H55A H 1.0332 0.5994 -0.2062 0.042 Uiso 1 1 calc R U
H55B H 1.1014 0.7380 -0.1647 0.042 Uiso 1 1 calc R U
C54 C 1.2096(7) 0.6087(6) -0.1476(2) 0.0265(13) Uani 1 1 d . .
H54A H 1.2381 0.5355 -0.1688 0.032 Uiso 1 1 calc R U
H54B H 1.3136 0.6757 -0.1284 0.032 Uiso 1 1 calc R U
C53 C 1.0961(6) 0.5591(6) -0.1063(2) 0.0273(13) Uani 1 1 d . .
H53A H 0.9935 0.4909 -0.1257 0.033 Uiso 1 1 calc R U
H53B H 1.0651 0.6320 -0.0861 0.033 Uiso 1 1 calc R U
C52 C 1.1672(7) 0.5023(6) -0.0657(2) 0.0275(14) Uani 1 1 d . .
H52A H 1.1973 0.4287 -0.0857 0.033 Uiso 1 1 calc R U
H52B H 1.2699 0.5701 -0.0462 0.033 Uiso 1 1 calc R U
C51 C 1.0506(7) 0.4540(6) -0.0247(2) 0.0268(13) Uani 1 1 d . .
H51A H 0.9475 0.3868 -0.0442 0.032 Uiso 1 1 calc R U
H51B H 1.0211 0.5278 -0.0045 0.032 Uiso 1 1 calc R U
C50 C 1.1212(6) 0.3958(5) 0.0160(2) 0.0242(13) Uani 1 1 d . .
H50A H 1.1464 0.3196 -0.0039 0.029 Uiso 1 1 calc R U
H50B H 1.2265 0.4617 0.0347 0.029 Uiso 1 1 calc R U
C49 C 1.0047(6) 0.3524(6) 0.0584(2) 0.0249(13) Uani 1 1 d . .
H49A H 0.9836 0.4294 0.0794 0.030 Uiso 1 1 calc R U
H49B H 0.8975 0.2895 0.0397 0.030 Uiso 1 1 calc R U
C48 C 1.0709(6) 0.2890(5) 0.0973(2) 0.0240(13) Uani 1 1 d . .
H48A H 1.0894 0.2110 0.0761 0.029 Uiso 1 1 calc R U
H48B H 1.1798 0.3512 0.1149 0.029 Uiso 1 1 calc R U
C47 C 0.9605(6) 0.2479(5) 0.1409(2) 0.0216(12) Uani 1 1 d . .
H47A H 0.8499 0.1881 0.1236 0.026 Uiso 1 1 calc R U
H47B H 0.9463 0.3261 0.1636 0.026 Uiso 1 1 calc R U
C46 C 1.0302(6) 0.1798(5) 0.1769(2) 0.0222(12) Uani 1 1 d . .
H46A H 1.1418 0.2394 0.1932 0.027 Uiso 1 1 calc R U
H46B H 1.0432 0.1014 0.1539 0.027 Uiso 1 1 calc R U
C45 C 0.9255(6) 0.1377(5) 0.2224(2) 0.0224(12) Uani 1 1 d . .
H45A H 0.8076 0.0966 0.2078 0.027 Uiso 1 1 calc R U
H45B H 0.9591 0.0716 0.2360 0.027 Uiso 1 1 calc R U
C44 C 0.9448(6) 0.2530(5) 0.2690(2) 0.0235(13) Uani 1 1 d . .
H44A H 1.0622 0.2918 0.2843 0.028 Uiso 1 1 calc R U
H44B H 0.9159 0.3206 0.2549 0.028 Uiso 1 1 calc R U
C43 C 0.8391(6) 0.2159(4) 0.3130(2) 0.0198(12) Uani 1 1 d . .
C2'B C 0.5557(5) 0.1400(4) 0.3317(2) 0.0141(11) Uani 1 1 d . .
H2'B H 0.5899 0.1982 0.3686 0.017 Uiso 1 1 calc R U
C3'B C 0.3894(5) 0.1394(5) 0.3075(2) 0.0140(11) Uani 1 1 d . .
H3'B H 0.3708 0.2228 0.3230 0.017 Uiso 1 1 calc R U
C57 C 0.4505(6) 0.2274(5) 0.2296(2) 0.0184(12) Uani 1 1 d . .
C58 C 0.4653(6) 0.1964(5) 0.1706(2) 0.0181(12) Uani 1 1 d . .
H58A H 0.3560 0.1388 0.1516 0.022 Uiso 1 1 calc R U
H58B H 0.5434 0.1482 0.1639 0.022 Uiso 1 1 calc R U
C59 C 0.5269(7) 0.3204(5) 0.1475(2) 0.0210(12) Uani 1 1 d . .
H59A H 0.4567 0.3739 0.1583 0.025 Uiso 1 1 calc R U
H59B H 0.6416 0.3727 0.1634 0.025 Uiso 1 1 calc R U
C60 C 0.5238(6) 0.2911(5) 0.0864(2) 0.0205(12) Uani 1 1 d . .
H60A H 0.4099 0.2370 0.0702 0.025 Uiso 1 1 calc R U
H60B H 0.5971 0.2404 0.0753 0.025 Uiso 1 1 calc R U
C61 C 0.5804(6) 0.4160(5) 0.0652(2) 0.0209(12) Uani 1 1 d . .
H61A H 0.6954 0.4685 0.0808 0.025 Uiso 1 1 calc R U
H61B H 0.5095 0.4678 0.0776 0.025 Uiso 1 1 calc R U
C62 C 0.5740(6) 0.3912(5) 0.0034(2) 0.0217(12) Uani 1 1 d . .
H62A H 0.6474 0.3414 -0.0088 0.026 Uiso 1 1 calc R U
H62B H 0.4597 0.3363 -0.0121 0.026 Uiso 1 1 calc R U
C63 C 0.6254(7) 0.5148(5) -0.0184(2) 0.0219(12) Uani 1 1 d . .
H63A H 0.7395 0.5699 -0.0028 0.026 Uiso 1 1 calc R U
H63B H 0.5516 0.5644 -0.0063 0.026 Uiso 1 1 calc R U
C64 C 0.6197(6) 0.4902(5) -0.0797(2) 0.0211(12) Uani 1 1 d . .
H64A H 0.6958 0.4427 -0.0917 0.025 Uiso 1 1 calc R U
H64B H 0.5064 0.4329 -0.0954 0.025 Uiso 1 1 calc R U
C65 C 0.6665(7) 0.6130(5) -0.1022(2) 0.0246(13) Uani 1 1 d . .
H65A H 0.5898 0.6601 -0.0906 0.029 Uiso 1 1 calc R U
H65B H 0.7795 0.6707 -0.0865 0.029 Uiso 1 1 calc R U
C66 C 0.6617(7) 0.5873(5) -0.1633(2) 0.0233(13) Uani 1 1 d . .
H66A H 0.5496 0.5275 -0.1790 0.028 Uiso 1 1 calc R U
H66B H 0.7408 0.5423 -0.1748 0.028 Uiso 1 1 calc R U
C67 C 0.7039(7) 0.7099(5) -0.1859(2) 0.0243(13) Uani 1 1 d . .
H67A H 0.8170 0.7688 -0.1707 0.029 Uiso 1 1 calc R U
H67B H 0.6263 0.7558 -0.1737 0.029 Uiso 1 1 calc R U
C68 C 0.6957(7) 0.6839(5) -0.2475(2) 0.0260(13) Uani 1 1 d . .
H68A H 0.7787 0.6433 -0.2595 0.031 Uiso 1 1 calc R U
H68B H 0.5850 0.6201 -0.2626 0.031 Uiso 1 1 calc R U
C69 C 0.7265(7) 0.8049(6) -0.2705(2) 0.0298(14) Uani 1 1 d . .
H69A H 0.6492 0.8492 -0.2561 0.036 Uiso 1 1 calc R U
H69B H 0.8404 0.8658 -0.2575 0.036 Uiso 1 1 calc R U
C70 C 0.7063(8) 0.7792(6) -0.3310(3) 0.0380(16) Uani 1 1 d . .
H70A H 0.7888 0.7422 -0.3457 0.057 Uiso 1 1 calc R U
H70B H 0.7221 0.8613 -0.3425 0.057 Uiso 1 1 calc R U
H70C H 0.5949 0.7171 -0.3445 0.057 Uiso 1 1 calc R U
C1'B C 0.5195(5) -0.0036(4) 0.3332(2) 0.0156(11) Uani 1 1 d . .
H1'B H 0.5568 -0.0473 0.3001 0.019 Uiso 1 1 calc R U
C4'B C 0.2606(6) 0.0246(5) 0.3226(2) 0.0163(11) Uani 1 1 d . .
H4'B H 0.1750 -0.0216 0.2910 0.020 Uiso 1 1 calc R U
C5'B C 0.1762(6) 0.0604(5) 0.3712(2) 0.0194(12) Uani 1 1 d . .
H5'1 H 0.0959 0.1002 0.3612 0.023 Uiso 1 1 calc R U
H5'2 H 0.1146 -0.0194 0.3840 0.023 Uiso 1 1 calc R U
C2B C 0.7246(6) -0.0747(5) 0.3747(2) 0.0171(12) Uani 1 1 d . .
C4B C 0.7163(6) -0.0951(5) 0.4701(2) 0.0170(11) Uani 1 1 d . .
C5B C 0.5821(6) -0.0424(5) 0.4742(2) 0.0159(11) Uani 1 1 d . .
C6B C 0.5318(6) -0.0089(4) 0.4302(2) 0.0155(11) Uani 1 1 d . .
H6B H 0.4466 0.0277 0.4329 0.019 Uiso 1 1 calc R U
C7B C 0.4991(6) -0.0396(5) 0.5228(2) 0.0187(12) Uani 1 1 d . .
C14B C 0.3004(6) -0.0056(5) 0.5697(2) 0.0222(12) Uani 1 1 d . .
C9B C 0.3841(6) -0.0568(5) 0.6006(2) 0.0208(12) Uani 1 1 d . .
C8B C 0.5126(6) -0.0790(5) 0.5689(2) 0.0231(13) Uani 1 1 d . .
H8B H 0.5920 -0.1148 0.5789 0.028 Uiso 1 1 calc R U
C10B C 0.3310(7) -0.0786(5) 0.6503(2) 0.0271(13) Uani 1 1 d . .
H10B H 0.3857 -0.1152 0.6723 0.033 Uiso 1 1 calc R U
C11B C 0.1960(7) -0.0454(6) 0.6669(3) 0.0327(15) Uani 1 1 d . .
H11B H 0.1578 -0.0589 0.7009 0.039 Uiso 1 1 calc R U
C12B C 0.1155(7) 0.0075(6) 0.6345(3) 0.0305(14) Uani 1 1 d . .
H12B H 0.0231 0.0291 0.6470 0.037 Uiso 1 1 calc R U
C13B C 0.1652(6) 0.0294(5) 0.5851(2) 0.0263(13) Uani 1 1 d . .
H13B H 0.1109 0.0660 0.5630 0.032 Uiso 1 1 calc R U
C73 C 1.0204(6) 0.2494(5) 0.4784(2) 0.0257(13) Uani 1 1 d . .
H73 H 1.0428 0.2817 0.4463 0.031 Uiso 1 1 calc R U
C71 C 0.8676(8) 0.2355(7) 0.5575(3) 0.0439(17) Uani 1 1 d . .
H71A H 0.9428 0.1909 0.5658 0.066 Uiso 1 1 calc R U
H71B H 0.7528 0.1760 0.5549 0.066 Uiso 1 1 calc R U
H71C H 0.8845 0.3130 0.5863 0.066 Uiso 1 1 calc R U
C72 C 0.8020(7) 0.3415(6) 0.4861(3) 0.0383(16) Uani 1 1 d . .
H72A H 0.8447 0.3687 0.4532 0.057 Uiso 1 1 calc R U
H72B H 0.8075 0.4187 0.5136 0.057 Uiso 1 1 calc R U
H72C H 0.6867 0.2824 0.4777 0.057 Uiso 1 1 calc R U
C28 C 0.1136(9) 1.1978(7) -0.2131(3) 0.051(2) Uani 1 1 d . .
H28A H 0.0069 1.1406 -0.2329 0.077 Uiso 1 1 calc R U
H28B H 0.1990 1.2120 -0.2383 0.077 Uiso 1 1 calc R U
H28C H 0.1051 1.2819 -0.1956 0.077 Uiso 1 1 calc R U
C27 C 0.1593(8) 1.1344(7) -0.1705(3) 0.0435(18) Uani 1 1 d . .
H27A H 0.2661 1.1936 -0.1502 0.052 Uiso 1 1 calc R U
H27B H 0.1754 1.0526 -0.1886 0.052 Uiso 1 1 calc R U
C26 C 0.0306(7) 1.1025(6) -0.1306(2) 0.0280(13) Uani 1 1 d . .
H26A H 0.0138 1.1840 -0.1125 0.034 Uiso 1 1 calc R U
H26B H -0.0760 1.0424 -0.1507 0.034 Uiso 1 1 calc R U
C25 C 0.0795(7) 1.0400(6) -0.0879(2) 0.0275(14) Uani 1 1 d . .
H25A H 0.0987 0.9599 -0.1064 0.033 Uiso 1 1 calc R U
H25B H 0.1858 1.1010 -0.0679 0.033 Uiso 1 1 calc R U
C24 C -0.0443(6) 1.0041(5) -0.0474(2) 0.0239(13) Uani 1 1 d . .
H24A H -0.1513 0.9431 -0.0669 0.029 Uiso 1 1 calc R U
H24B H -0.0625 1.0839 -0.0280 0.029 Uiso 1 1 calc R U
C23 C 0.0124(6) 0.9404(5) -0.0063(2) 0.0245(13) Uani 1 1 d . .
H23A H 0.0331 0.8621 -0.0262 0.029 Uiso 1 1 calc R U
H23B H 0.1192 1.0023 0.0130 0.029 Uiso 1 1 calc R U
C22 C -0.1059(6) 0.8997(5) 0.0351(2) 0.0214(12) Uani 1 1 d . .
H22A H -0.1286 0.9770 0.0552 0.026 Uiso 1 1 calc R U
H22B H -0.2120 0.8352 0.0164 0.026 Uiso 1 1 calc R U
C21 C -0.0373(7) 0.8407(5) 0.0748(2) 0.0250(13) Uani 1 1 d . .
H21A H 0.0705 0.9050 0.0923 0.030 Uiso 1 1 calc R U
H21B H -0.0161 0.7632 0.0543 0.030 Uiso 1 1 calc R U
C20 C -0.1469(6) 0.7994(5) 0.1187(2) 0.0212(12) Uani 1 1 d . .
H20A H -0.1699 0.8759 0.1394 0.025 Uiso 1 1 calc R U
H20B H -0.2538 0.7326 0.1018 0.025 Uiso 1 1 calc R U
C19 C -0.0659(6) 0.7441(6) 0.1571(2) 0.0246(13) Uani 1 1 d . .
H19A H 0.0425 0.8107 0.1728 0.030 Uiso 1 1 calc R U
H19B H -0.0444 0.6673 0.1360 0.030 Uiso 1 1 calc R U
C18 C -0.1655(6) 0.7028(5) 0.2030(2) 0.0187(12) Uani 1 1 d . .
H18A H -0.2743 0.6359 0.1880 0.022 Uiso 1 1 calc R U
H18B H -0.1853 0.7792 0.2252 0.022 Uiso 1 1 calc R U
C17 C -0.0729(6) 0.6469(5) 0.2387(2) 0.0233(13) Uani 1 1 d . .
H17A H -0.0580 0.5685 0.2164 0.028 Uiso 1 1 calc R U
H17B H 0.0386 0.7125 0.2514 0.028 Uiso 1 1 calc R U
C16 C -0.1597(6) 0.6097(5) 0.2875(2) 0.0185(12) Uani 1 1 d . .
H16A H -0.1794 0.6872 0.3086 0.022 Uiso 1 1 calc R U
H16B H -0.2692 0.5415 0.2745 0.022 Uiso 1 1 calc R U
C15 C -0.0708(6) 0.5606(5) 0.3243(2) 0.0157(11) Uani 1 1 d . .
C2'A C 0.1989(6) 0.5658(5) 0.3521(2) 0.0162(11) Uani 1 1 d . .
H2'A H 0.1384 0.4856 0.3655 0.019 Uiso 1 1 calc R U
C3'A C 0.3491(5) 0.5526(5) 0.3242(2) 0.0135(10) Uani 1 1 d . U
H3'A H 0.3281 0.4622 0.3025 0.016 Uiso 1 1 calc R U
C30 C 0.3973(6) 0.7294(5) 0.2132(2) 0.0198(12) Uani 1 1 d . .
H30A H 0.3380 0.7890 0.2280 0.024 Uiso 1 1 calc R U
H30B H 0.5172 0.7774 0.2233 0.024 Uiso 1 1 calc R U
C31 C 0.3663(6) 0.6970(5) 0.1526(2) 0.0207(12) Uani 1 1 d . .
H31A H 0.2475 0.6457 0.1420 0.025 Uiso 1 1 calc R U
H31B H 0.4308 0.6421 0.1373 0.025 Uiso 1 1 calc R U
C32 C 0.4135(6) 0.8182(5) 0.1292(2) 0.0215(12) Uani 1 1 d . .
H32A H 0.3435 0.8699 0.1430 0.026 Uiso 1 1 calc R U
H32B H 0.5299 0.8724 0.1424 0.026 Uiso 1 1 calc R U
C33 C 0.3956(6) 0.7912(5) 0.0683(2) 0.0210(12) Uani 1 1 d . .
H33A H 0.2783 0.7401 0.0549 0.025 Uiso 1 1 calc R U
H33B H 0.4625 0.7370 0.0543 0.025 Uiso 1 1 calc R U
C34 C 0.4501(6) 0.9156(5) 0.0458(2) 0.0216(12) Uani 1 1 d . .
H34A H 0.3782 0.9668 0.0580 0.026 Uiso 1 1 calc R U
H34B H 0.5648 0.9694 0.0613 0.026 Uiso 1 1 calc R U
C35 C 0.4440(6) 0.8914(5) -0.0155(2) 0.0209(12) Uani 1 1 d . .
H35A H 0.3282 0.8421 -0.0311 0.025 Uiso 1 1 calc R U
H35B H 0.5109 0.8362 -0.0280 0.025 Uiso 1 1 calc R U
C36 C 0.5075(6) 1.0159(5) -0.0371(2) 0.0213(12) Uani 1 1 d . .
H36A H 0.4383 1.0698 -0.0254 0.026 Uiso 1 1 calc R U
H36B H 0.6220 1.0665 -0.0205 0.026 Uiso 1 1 calc R U
C37 C 0.5067(6) 0.9931(5) -0.0974(2) 0.0207(12) Uani 1 1 d . .
H37A H 0.3911 0.9483 -0.1139 0.025 Uiso 1 1 calc R U
H37B H 0.5691 0.9340 -0.1093 0.025 Uiso 1 1 calc R U
C38 C 0.5811(6) 1.1168(5) -0.1183(2) 0.0235(13) Uani 1 1 d . .
H38A H 0.6951 1.1637 -0.1006 0.028 Uiso 1 1 calc R U
H38B H 0.5156 1.1742 -0.1079 0.028 Uiso 1 1 calc R U
C39 C 0.5871(6) 1.0928(5) -0.1795(2) 0.0212(12) Uani 1 1 d . .
H39A H 0.6444 1.0295 -0.1904 0.025 Uiso 1 1 calc R U
H39B H 0.4725 1.0530 -0.1973 0.025 Uiso 1 1 calc R U
C40 C 0.6752(7) 1.2168(5) -0.1994(2) 0.0267(13) Uani 1 1 d . .
H40A H 0.6121 1.2769 -0.1912 0.032 Uiso 1 1 calc R U
H40B H 0.7862 1.2607 -0.1791 0.032 Uiso 1 1 calc R U
C41 C 0.6951(7) 1.1929(6) -0.2596(2) 0.0295(14) Uani 1 1 d . .
H41A H 0.7411 1.1218 -0.2691 0.035 Uiso 1 1 calc R U
H41B H 0.5849 1.1638 -0.2802 0.035 Uiso 1 1 calc R U
C42 C 0.8083(7) 1.3142(6) -0.2764(3) 0.0381(16) Uani 1 1 d . .
H42A H 0.7623 1.3845 -0.2677 0.057 Uiso 1 1 calc R U
H42B H 0.8171 1.2940 -0.3154 0.057 Uiso 1 1 calc R U
H42C H 0.9184 1.3423 -0.2568 0.057 Uiso 1 1 calc R U
C1'A C 0.2773(5) 0.6833(5) 0.3988(2) 0.0149(11) Uani 1 1 d . .
H1'A H 0.2844 0.7651 0.3866 0.018 Uiso 1 1 calc R U
C4'A C 0.4797(6) 0.5914(5) 0.3705(2) 0.0165(11) Uani 1 1 d . .
H4'A H 0.5893 0.6368 0.3582 0.020 Uiso 1 1 calc R U
C5'A C 0.4926(6) 0.4799(5) 0.3946(2) 0.0193(12) Uani 1 1 d . .
H5'3 H 0.5468 0.4284 0.3703 0.023 Uiso 1 1 calc R U
H5'4 H 0.5594 0.5148 0.4301 0.023 Uiso 1 1 calc R U
C2A C 0.0725(6) 0.7361(5) 0.4555(2) 0.0197(12) Uani 1 1 d . .
C4A C 0.0293(6) 0.6681(5) 0.5422(2) 0.0209(12) Uani 1 1 d . .
C5A C 0.1599(6) 0.6142(5) 0.5331(2) 0.0172(11) Uani 1 1 d . .
C6A C 0.2311(6) 0.6194(5) 0.4870(2) 0.0191(12) Uani 1 1 d . .
H6A H 0.3130 0.5799 0.4806 0.023 Uiso 1 1 calc R U
C7A C 0.2106(6) 0.5512(5) 0.5720(2) 0.0200(12) Uani 1 1 d . .
C14A C 0.3570(7) 0.4382(5) 0.5954(2) 0.0255(13) Uani 1 1 d . .
C9A C 0.2661(6) 0.4582(5) 0.6367(2) 0.0225(13) Uani 1 1 d . .
C10A C 0.2805(6) 0.4065(5) 0.6819(3) 0.0274(14) Uani 1 1 d . .
H10A H 0.2175 0.4170 0.7117 0.033 Uiso 1 1 calc R U
C11A C 0.3900(7) 0.3395(5) 0.6816(2) 0.0292(14) Uani 1 1 d . .
H11A H 0.4033 0.3051 0.7123 0.035 Uiso 1 1 calc R U
C12A C 0.4802(7) 0.3207(6) 0.6386(3) 0.0358(16) Uani 1 1 d . .
H12A H 0.5529 0.2731 0.6400 0.043 Uiso 1 1 calc R U
C13A C 0.4661(8) 0.3705(6) 0.5934(3) 0.0378(16) Uani 1 1 d . .
H13A H 0.5270 0.3590 0.5632 0.045 Uiso 1 1 calc R U
C8A C 0.1694(6) 0.5317(5) 0.6207(2) 0.0238(13) Uani 1 1 d . .
H8A H 0.0920 0.5602 0.6409 0.029 Uiso 1 1 calc R U

loop_
_atom_site_aniso_label
_atom_site_aniso_U_11
_atom_site_aniso_U_22
_atom_site_aniso_U_33
_atom_site_aniso_U_23
_atom_site_aniso_U_13
_atom_site_aniso_U_12
O2'B 0.0152(18) 0.0208(19) 0.023(2) 0.0122(17) 0.0081(16) 0.0054(15)
O3'B 0.0206(18) 0.0127(18) 0.020(2) 0.0082(16) 0.0022(16) 0.0066(14)
O4'B 0.0174(17) 0.0127(18) 0.024(2) 0.0105(16) 0.0053(16) 0.0067(14)
O5'B 0.0201(18) 0.0179(19) 0.023(2) 0.0112(17) 0.0109(16) 0.0090(15)
O57 0.0249(19) 0.0168(19) 0.020(2) 0.0051(16) 0.0026(16) 0.0076(15)
O2B 0.0210(19) 0.021(2) 0.027(2) 0.0095(17) 0.0049(17) 0.0122(16)
O4B 0.0233(19) 0.028(2) 0.026(2) 0.0121(18) 0.0070(17) 0.0146(17)
O1B 0.0207(18) 0.024(2) 0.025(2) 0.0101(17) 0.0067(17) 0.0141(16)
O43 0.0166(18) 0.024(2) 0.033(3) 0.0086(18) 0.0025(18) 0.0086(15)
O5 0.031(2) 0.030(2) 0.030(3) 0.0108(19) 0.0095(19) 0.0122(18)
O2'A 0.0164(17) 0.0170(18) 0.021(2) 0.0084(16) 0.0022(15) 0.0080(14)
O4'A 0.0140(17) 0.0150(18) 0.027(2) 0.0062(16) 0.0053(16) 0.0089(14)
O29 0.026(2) 0.020(2) 0.026(2) 0.0094(18) 0.0009(18) 0.0064(16)
O5'A 0.0180(18) 0.017(2) 0.037(3) 0.0173(18) 0.0101(17) 0.0098(15)
O2A 0.0212(18) 0.0201(19) 0.025(2) 0.0131(17) 0.0084(17) 0.0135(15)
O4A 0.036(2) 0.034(2) 0.028(3) 0.0160(19) 0.019(2) 0.0209(19)
O1A 0.034(2) 0.034(2) 0.030(3) 0.019(2) 0.0111(19) 0.0239(19)
O15 0.0179(18) 0.021(2) 0.034(3) 0.0122(18) 0.0080(17) 0.0060(15)
N1B 0.016(2) 0.013(2) 0.022(3) 0.0097(19) 0.0084(19) 0.0097(17)
N3B 0.015(2) 0.018(2) 0.022(3) 0.011(2) 0.0100(19) 0.0089(18)
N1 0.025(3) 0.028(3) 0.033(3) 0.001(2) 0.011(2) 0.008(2)
O3'A 0.0182(18) 0.0157(18) 0.020(2) 0.0106(16) 0.0067(16) 0.0051(15)
C29 0.016(3) 0.021(3) 0.026(4) 0.008(3) 0.006(2) 0.010(2)
N1A 0.015(2) 0.011(2) 0.020(3) 0.0045(19) 0.0049(19) 0.0057(17)
N3A 0.022(2) 0.023(2) 0.024(3) 0.011(2) 0.009(2) 0.0149(19)
C56 0.051(4) 0.022(3) 0.034(4) 0.007(3) 0.002(3) 0.012(3)
C55 0.035(3) 0.035(4) 0.042(4) 0.017(3) 0.008(3) 0.015(3)
C54 0.024(3) 0.025(3) 0.032(4) 0.009(3) 0.009(3) 0.007(2)
C53 0.023(3) 0.030(3) 0.027(4) 0.006(3) -0.001(3) 0.007(2)
C52 0.027(3) 0.025(3) 0.031(4) 0.010(3) 0.006(3) 0.008(2)
C51 0.026(3) 0.029(3) 0.030(4) 0.009(3) 0.009(3) 0.013(2)
C50 0.019(3) 0.023(3) 0.029(4) 0.008(3) 0.005(3) 0.005(2)
C49 0.024(3) 0.029(3) 0.024(4) 0.008(3) 0.007(3) 0.010(2)
C48 0.018(3) 0.027(3) 0.025(4) 0.004(3) 0.004(3) 0.006(2)
C47 0.023(3) 0.021(3) 0.021(3) 0.002(2) 0.008(2) 0.009(2)
C46 0.019(3) 0.022(3) 0.025(4) 0.008(3) 0.007(2) 0.006(2)
C45 0.024(3) 0.019(3) 0.025(3) 0.008(2) 0.007(3) 0.006(2)
C44 0.018(3) 0.021(3) 0.030(4) 0.008(3) 0.010(3) 0.003(2)
C43 0.017(3) 0.007(2) 0.035(4) 0.003(2) 0.005(3) 0.004(2)
C2'B 0.016(2) 0.013(2) 0.020(3) 0.012(2) 0.012(2) 0.008(2)
C3'B 0.015(2) 0.014(3) 0.014(3) 0.003(2) 0.005(2) 0.006(2)
C57 0.015(3) 0.020(3) 0.026(3) 0.011(3) 0.006(2) 0.010(2)
C58 0.025(3) 0.016(3) 0.017(3) 0.006(2) 0.003(2) 0.010(2)
C59 0.027(3) 0.021(3) 0.019(3) 0.007(2) 0.009(2) 0.012(2)
C60 0.026(3) 0.022(3) 0.017(3) 0.008(2) 0.007(2) 0.010(2)
C61 0.024(3) 0.022(3) 0.019(3) 0.003(2) 0.005(2) 0.010(2)
C62 0.024(3) 0.023(3) 0.022(3) 0.007(3) 0.004(2) 0.012(2)
C63 0.025(3) 0.021(3) 0.025(3) 0.010(2) 0.010(3) 0.010(2)
C64 0.025(3) 0.021(3) 0.020(3) 0.007(2) 0.006(2) 0.010(2)
C65 0.025(3) 0.023(3) 0.032(4) 0.011(3) 0.010(3) 0.013(2)
C66 0.030(3) 0.024(3) 0.022(3) 0.010(3) 0.006(3) 0.015(2)
C67 0.035(3) 0.023(3) 0.020(3) 0.008(3) 0.007(3) 0.014(2)
C68 0.036(3) 0.025(3) 0.025(4) 0.014(3) 0.011(3) 0.017(3)
C69 0.036(3) 0.033(3) 0.029(4) 0.019(3) 0.008(3) 0.015(3)
C70 0.043(4) 0.041(4) 0.039(4) 0.017(3) 0.007(3) 0.022(3)
C1'B 0.013(2) 0.011(2) 0.025(3) 0.012(2) 0.004(2) 0.0021(19)
C4'B 0.017(2) 0.016(3) 0.022(3) 0.009(2) 0.004(2) 0.009(2)
C5'B 0.017(3) 0.017(3) 0.027(3) 0.008(2) 0.003(2) 0.007(2)
C2B 0.018(3) 0.010(2) 0.027(4) 0.009(2) 0.005(2) 0.007(2)
C4B 0.018(3) 0.010(3) 0.022(3) 0.004(2) 0.002(2) 0.004(2)
C5B 0.017(3) 0.012(2) 0.021(3) 0.009(2) 0.006(2) 0.004(2)
C6B 0.020(3) 0.009(2) 0.021(3) 0.006(2) 0.006(2) 0.007(2)
C7B 0.020(3) 0.014(3) 0.025(3) 0.003(2) 0.003(2) 0.010(2)
C14B 0.021(3) 0.023(3) 0.021(3) 0.006(2) 0.009(3) 0.005(2)
C9B 0.022(3) 0.018(3) 0.024(3) 0.006(2) 0.009(2) 0.008(2)
C8B 0.026(3) 0.022(3) 0.024(3) 0.007(3) 0.003(3) 0.010(2)
C10B 0.031(3) 0.033(3) 0.021(4) 0.012(3) 0.008(3) 0.012(3)
C11B 0.036(3) 0.034(4) 0.030(4) 0.014(3) 0.018(3) 0.011(3)
C12B 0.034(3) 0.032(3) 0.033(4) 0.011(3) 0.016(3) 0.018(3)
C13B 0.024(3) 0.030(3) 0.029(4) 0.006(3) 0.009(3) 0.014(2)
C73 0.024(3) 0.025(3) 0.021(3) -0.002(3) 0.006(3) 0.004(2)
C71 0.041(4) 0.043(4) 0.039(5) 0.001(3) 0.021(3) 0.007(3)
C72 0.022(3) 0.029(3) 0.060(5) 0.004(3) 0.014(3) 0.007(3)
C28 0.056(4) 0.064(5) 0.052(5) 0.037(4) 0.018(4) 0.031(4)
C27 0.036(4) 0.058(5) 0.052(5) 0.036(4) 0.018(3) 0.021(3)
C26 0.030(3) 0.032(3) 0.024(4) 0.010(3) 0.003(3) 0.009(3)
C25 0.025(3) 0.028(3) 0.035(4) 0.015(3) 0.006(3) 0.012(3)
C24 0.026(3) 0.029(3) 0.023(3) 0.013(3) 0.009(3) 0.013(2)
C23 0.026(3) 0.021(3) 0.031(4) 0.009(3) 0.002(3) 0.011(2)
C22 0.022(3) 0.016(3) 0.026(4) 0.007(2) 0.008(3) 0.005(2)
C21 0.030(3) 0.020(3) 0.027(4) 0.005(3) 0.000(3) 0.012(2)
C20 0.026(3) 0.021(3) 0.021(3) 0.006(2) 0.007(3) 0.012(2)
C19 0.024(3) 0.032(3) 0.024(4) 0.010(3) 0.006(3) 0.014(3)
C18 0.022(3) 0.018(3) 0.016(3) 0.004(2) -0.002(2) 0.007(2)
C17 0.020(3) 0.027(3) 0.025(3) 0.010(3) 0.001(2) 0.011(2)
C16 0.013(2) 0.018(3) 0.024(3) 0.006(2) 0.002(2) 0.004(2)
C15 0.012(2) 0.009(2) 0.023(3) 0.002(2) 0.002(2) 0.0004(19)
C2'A 0.018(2) 0.016(3) 0.019(3) 0.008(2) 0.003(2) 0.010(2)
C3'A 0.0143(14) 0.0125(14) 0.0140(15) 0.0048(10) 0.0024(10) 0.0039(10)
C30 0.020(3) 0.017(3) 0.027(4) 0.014(2) 0.012(2) 0.007(2)
C31 0.022(3) 0.017(3) 0.025(3) 0.009(2) 0.007(2) 0.007(2)
C32 0.020(3) 0.022(3) 0.024(4) 0.007(3) 0.006(2) 0.009(2)
C33 0.024(3) 0.017(3) 0.024(3) 0.006(2) 0.003(2) 0.009(2)
C34 0.021(3) 0.020(3) 0.025(3) 0.008(2) 0.006(2) 0.008(2)
C35 0.024(3) 0.020(3) 0.025(3) 0.005(2) 0.007(2) 0.014(2)
C36 0.019(3) 0.017(3) 0.031(4) 0.010(3) 0.008(3) 0.007(2)
C37 0.027(3) 0.022(3) 0.018(3) 0.008(2) 0.007(2) 0.012(2)
C38 0.025(3) 0.021(3) 0.029(4) 0.008(3) 0.009(3) 0.012(2)
C39 0.023(3) 0.018(3) 0.021(3) 0.004(2) 0.003(2) 0.006(2)
C40 0.031(3) 0.029(3) 0.022(3) 0.009(3) 0.004(3) 0.011(3)
C41 0.033(3) 0.032(3) 0.026(4) 0.015(3) 0.004(3) 0.010(3)
C42 0.042(4) 0.047(4) 0.033(4) 0.022(3) 0.015(3) 0.017(3)
C1'A 0.013(2) 0.015(3) 0.022(3) 0.012(2) 0.007(2) 0.007(2)
C4'A 0.011(2) 0.014(3) 0.026(3) 0.009(2) 0.009(2) 0.003(2)
C5'A 0.017(3) 0.012(2) 0.032(4) 0.011(2) 0.005(2) 0.005(2)
C2A 0.015(3) 0.013(3) 0.031(4) 0.005(2) 0.005(3) 0.003(2)
C4A 0.024(3) 0.019(3) 0.024(4) 0.010(3) 0.006(3) 0.009(2)
C5A 0.015(2) 0.012(2) 0.024(3) 0.005(2) 0.004(2) 0.003(2)
C6A 0.023(3) 0.014(3) 0.024(3) 0.010(2) 0.004(2) 0.008(2)
C7A 0.025(3) 0.018(3) 0.020(3) 0.006(2) 0.008(2) 0.011(2)
C14A 0.036(3) 0.027(3) 0.021(3) 0.014(3) 0.005(3) 0.017(3)
C9A 0.023(3) 0.018(3) 0.029(4) 0.012(3) 0.005(3) 0.005(2)
C10A 0.026(3) 0.024(3) 0.032(4) 0.013(3) 0.005(3) 0.005(2)
C11A 0.030(3) 0.033(3) 0.030(4) 0.019(3) 0.004(3) 0.011(3)
C12A 0.043(4) 0.037(4) 0.043(4) 0.022(3) 0.009(3) 0.026(3)
C13A 0.047(4) 0.053(4) 0.032(4) 0.020(3) 0.012(3) 0.034(3)
C8A 0.025(3) 0.022(3) 0.029(4) 0.012(3) 0.008(3) 0.010(2)

loop_
_atom_type_symbol
_atom_type_description
_atom_type_scat_dispersion_real
_atom_type_scat_dispersion_imag
_atom_type_scat_source
C C 0.0033 0.0016 'International Tables Vol C Tables 4.2.6.8 and 6.1.1.4'
H H 0.0000 0.0000 'International Tables Vol C Tables 4.2.6.8 and 6.1.1.4'
N N 0.0061 0.0033 'International Tables Vol C Tables 4.2.6.8 and 6.1.1.4'
O O 0.0106 0.0060 'International Tables Vol C Tables 4.2.6.8 and 6.1.1.4'

loop_
_geom_angle_atom_site_label_1
_geom_angle_atom_site_label_2
_geom_angle_atom_site_label_3
_geom_angle
C43 O2'B C2'B 117.6(4)
C57 O3'B C3'B 114.6(4)
C1'B O4'B C4'B 111.5(3)
C5'B O5'B H5'B 109.5
C14B O1B C7B 104.3(4)
C15 O2'A C2'A 117.9(4)
C1'A O4'A C4'A 110.5(4)
C5'A O5'A H5'A 109.5
C7A O1A C14A 104.6(4)
C6B N1B C2B 121.9(4)
C6B N1B C1'B 120.0(4)
C2B N1B C1'B 117.8(4)
C2B N3B C4B 128.0(4)
C2B N3B H3B 116.0
C4B N3B H3B 116.0
C73 N1 C71 120.9(5)
C73 N1 C72 120.5(5)
C71 N1 C72 118.6(5)
C29 O3'A C3'A 116.7(4)
O29 C29 O3'A 124.6(5)
O29 C29 C30 125.0(5)
O3'A C29 C30 110.4(4)
C6A N1A C2A 120.1(4)
C6A N1A C1'A 121.0(4)
C2A N1A C1'A 118.9(4)
C2A N3A C4A 127.3(4)
C2A N3A H3A 116.4
C4A N3A H3A 116.4
C55 C56 H56A 109.5
C55 C56 H56B 109.5
H56A C56 H56B 109.5
C55 C56 H56C 109.5
H56A C56 H56C 109.5
H56B C56 H56C 109.5
C56 C55 C54 114.7(5)
C56 C55 H55A 108.6
C54 C55 H55A 108.6
C56 C55 H55B 108.6
C54 C55 H55B 108.6
H55A C55 H55B 107.6
C53 C54 C55 113.3(4)
C53 C54 H54A 108.9
C55 C54 H54A 108.9
C53 C54 H54B 108.9
C55 C54 H54B 108.9
H54A C54 H54B 107.7
C54 C53 C52 115.4(4)
C54 C53 H53A 108.4
C52 C53 H53A 108.4
C54 C53 H53B 108.4
C52 C53 H53B 108.4
H53A C53 H53B 107.5
C51 C52 C53 114.0(4)
C51 C52 H52A 108.7
C53 C52 H52A 108.7
C51 C52 H52B 108.7
C53 C52 H52B 108.7
H52A C52 H52B 107.6
C52 C51 C50 114.2(4)
C52 C51 H51A 108.7
C50 C51 H51A 108.7
C52 C51 H51B 108.7
C50 C51 H51B 108.7
H51A C51 H51B 107.6
C49 C50 C51 113.5(4)
C49 C50 H50A 108.9
C51 C50 H50A 108.9
C49 C50 H50B 108.9
C51 C50 H50B 108.9
H50A C50 H50B 107.7
C48 C49 C50 113.6(4)
C48 C49 H49A 108.8
C50 C49 H49A 108.8
C48 C49 H49B 108.8
C50 C49 H49B 108.8
H49A C49 H49B 107.7
C47 C48 C49 115.2(4)
C47 C48 H48A 108.5
C49 C48 H48A 108.5
C47 C48 H48B 108.5
C49 C48 H48B 108.5
H48A C48 H48B 107.5
C48 C47 C46 112.5(4)
C48 C47 H47A 109.1
C46 C47 H47A 109.1
C48 C47 H47B 109.1
C46 C47 H47B 109.1
H47A C47 H47B 107.8
C47 C46 C45 115.0(4)
C47 C46 H46A 108.5
C45 C46 H46A 108.5
C47 C46 H46B 108.5
C45 C46 H46B 108.5
H46A C46 H46B 107.5
C44 C45 C46 111.8(4)
C44 C45 H45A 109.3
C46 C45 H45A 109.3
C44 C45 H45B 109.3
C46 C45 H45B 109.3
H45A C45 H45B 107.9
C43 C44 C45 113.0(4)
C43 C44 H44A 109.0
C45 C44 H44A 109.0
C43 C44 H44B 109.0
C45 C44 H44B 109.0
H44A C44 H44B 107.8
O43 C43 O2'B 121.8(5)
O43 C43 C44 128.4(5)
O2'B C43 C44 109.8(5)
O2'B C2'B C1'B 110.5(4)
O2'B C2'B C3'B 107.6(4)
C1'B C2'B C3'B 103.0(4)
O2'B C2'B H2'B 111.8
C1'B C2'B H2'B 111.8
C3'B C2'B H2'B 111.8
O3'B C3'B C4'B 108.7(4)
O3'B C3'B C2'B 110.2(3)
C4'B C3'B C2'B 104.8(4)
O3'B C3'B H3'B 111.0
C4'B C3'B H3'B 111.0
C2'B C3'B H3'B 111.0
O57 C57 O3'B 122.1(5)
O57 C57 C58 126.1(5)
O3'B C57 C58 111.8(4)
C57 C58 C59 112.0(4)
C57 C58 H58A 109.2
C59 C58 H58A 109.2
C57 C58 H58B 109.2
C59 C58 H58B 109.2
H58A C58 H58B 107.9
C60 C59 C58 113.1(4)
C60 C59 H59A 109.0
C58 C59 H59A 109.0
C60 C59 H59B 109.0
C58 C59 H59B 109.0
H59A C59 H59B 107.8
C59 C60 C61 111.3(4)
C59 C60 H60A 109.4
C61 C60 H60A 109.4
C59 C60 H60B 109.4
C61 C60 H60B 109.4
H60A C60 H60B 108.0
C60 C61 C62 113.2(4)
C60 C61 H61A 108.9
C62 C61 H61A 108.9
C60 C61 H61B 108.9
C62 C61 H61B 108.9
H61A C61 H61B 107.7
C63 C62 C61 113.9(4)
C63 C62 H62A 108.8
C61 C62 H62A 108.8
C63 C62 H62B 108.8
C61 C62 H62B 108.8
H62A C62 H62B 107.7
C62 C63 C64 113.8(4)
C62 C63 H63A 108.8
C64 C63 H63A 108.8
C62 C63 H63B 108.8
C64 C63 H63B 108.8
H63A C63 H63B 107.7
C65 C64 C63 114.3(4)
C65 C64 H64A 108.7
C63 C64 H64A 108.7
C65 C64 H64B 108.7
C63 C64 H64B 108.7
H64A C64 H64B 107.6
C66 C65 C64 113.9(4)
C66 C65 H65A 108.8
C64 C65 H65A 108.8
C66 C65 H65B 108.8
C64 C65 H65B 108.8
H65A C65 H65B 107.7
C65 C66 C67 113.9(4)
C65 C66 H66A 108.8
C67 C66 H66A 108.8
C65 C66 H66B 108.8
C67 C66 H66B 108.8
H66A C66 H66B 107.7
C66 C67 C68 113.9(4)
C66 C67 H67A 108.8
C68 C67 H67A 108.8
C66 C67 H67B 108.8
C68 C67 H67B 108.8
H67A C67 H67B 107.7
C69 C68 C67 114.2(5)
C69 C68 H68A 108.7
C67 C68 H68A 108.7
C69 C68 H68B 108.7
C67 C68 H68B 108.7
H68A C68 H68B 107.6
C70 C69 C68 114.6(5)
C70 C69 H69A 108.6
C68 C69 H69A 108.6
C70 C69 H69B 108.6
C68 C69 H69B 108.6
H69A C69 H69B 107.6
C69 C70 H70A 109.5
C69 C70 H70B 109.5
H70A C70 H70B 109.5
C69 C70 H70C 109.5
H70A C70 H70C 109.5
H70B C70 H70C 109.5
O4'B C1'B N1B 107.5(4)
O4'B C1'B C2'B 107.4(3)
N1B C1'B C2'B 114.7(4)
O4'B C1'B H1'B 109.0
N1B C1'B H1'B 109.0
C2'B C1'B H1'B 109.0
O4'B C4'B C5'B 110.1(4)
O4'B C4'B C3'B 106.0(3)
C5'B C4'B C3'B 114.2(4)
O4'B C4'B H4'B 108.8
C5'B C4'B H4'B 108.8
C3'B C4'B H4'B 108.8
O5'B C5'B C4'B 110.3(4)
O5'B C5'B H5'1 109.6
C4'B C5'B H5'1 109.6
O5'B C5'B H5'2 109.6
C4'B C5'B H5'2 109.6
H5'1 C5'B H5'2 108.1
O2B C2B N3B 122.9(4)
O2B C2B N1B 123.2(5)
N3B C2B N1B 113.9(5)
O4B C4B N3B 120.7(4)
O4B C4B C5B 124.9(5)
N3B C4B C5B 114.4(4)
C6B C5B C7B 122.7(4)
C6B C5B C4B 118.1(5)
C7B C5B C4B 119.0(4)
C5B C6B N1B 123.3(4)
C5B C6B H6B 118.3
N1B C6B H6B 118.3
C8B C7B O1B 111.5(4)
C8B C7B C5B 134.4(4)
O1B C7B C5B 114.0(4)
C9B C14B O1B 111.7(4)
C9B C14B C13B 124.4(5)
O1B C14B C13B 123.8(5)
C14B C9B C10B 119.2(5)
C14B C9B C8B 105.5(5)
C10B C9B C8B 135.3(5)
C7B C8B C9B 107.1(4)
C7B C8B H8B 126.5
C9B C8B H8B 126.5
C11B C10B C9B 118.0(5)
C11B C10B H10B 121.0
C9B C10B H10B 121.0
C10B C11B C12B 120.9(6)
C10B C11B H11B 119.5
C12B C11B H11B 119.5
C13B C12B C11B 122.2(5)
C13B C12B H12B 118.9
C11B C12B H12B 118.9
C12B C13B C14B 115.3(5)
C12B C13B H13B 122.4
C14B C13B H13B 122.4
O5 C73 N1 124.0(5)
O5 C73 H73 118.0
N1 C73 H73 118.0
N1 C71 H71A 109.5
N1 C71 H71B 109.5
H71A C71 H71B 109.5
N1 C71 H71C 109.5
H71A C71 H71C 109.5
H71B C71 H71C 109.5
N1 C72 H72A 109.5
N1 C72 H72B 109.5
H72A C72 H72B 109.5
N1 C72 H72C 109.5
H72A C72 H72C 109.5
H72B C72 H72C 109.5
C27 C28 H28A 109.5
C27 C28 H28B 109.5
H28A C28 H28B 109.5
C27 C28 H28C 109.5
H28A C28 H28C 109.5
H28B C28 H28C 109.5
C28 C27 C26 113.7(5)
C28 C27 H27A 108.8
C26 C27 H27A 108.8
C28 C27 H27B 108.8
C26 C27 H27B 108.8
H27A C27 H27B 107.7
C25 C26 C27 112.9(4)
C25 C26 H26A 109.0
C27 C26 H26A 109.0
C25 C26 H26B 109.0
C27 C26 H26B 109.0
H26A C26 H26B 107.8
C24 C25 C26 115.6(4)
C24 C25 H25A 108.4
C26 C25 H25A 108.4
C24 C25 H25B 108.4
C26 C25 H25B 108.4
H25A C25 H25B 107.4
C25 C24 C23 112.5(4)
C25 C24 H24A 109.1
C23 C24 H24A 109.1
C25 C24 H24B 109.1
C23 C24 H24B 109.1
H24A C24 H24B 107.8
C22 C23 C24 115.7(4)
C22 C23 H23A 108.4
C24 C23 H23A 108.4
C22 C23 H23B 108.4
C24 C23 H23B 108.4
H23A C23 H23B 107.4
C21 C22 C23 111.8(4)
C21 C22 H22A 109.3
C23 C22 H22A 109.3
C21 C22 H22B 109.3
C23 C22 H22B 109.3
H22A C22 H22B 107.9
C22 C21 C20 115.4(4)
C22 C21 H21A 108.4
C20 C21 H21A 108.4
C22 C21 H21B 108.4
C20 C21 H21B 108.4
H21A C21 H21B 107.5
C19 C20 C21 111.5(4)
C19 C20 H20A 109.3
C21 C20 H20A 109.3
C19 C20 H20B 109.3
C21 C20 H20B 109.3
H20A C20 H20B 108.0
C20 C19 C18 115.0(4)
C20 C19 H19A 108.5
C18 C19 H19A 108.5
C20 C19 H19B 108.5
C18 C19 H19B 108.5
H19A C19 H19B 107.5
C19 C18 C17 110.4(4)
C19 C18 H18A 109.6
C17 C18 H18A 109.6
C19 C18 H18B 109.6
C17 C18 H18B 109.6
H18A C18 H18B 108.1
C16 C17 C18 114.0(4)
C16 C17 H17A 108.7
C18 C17 H17A 108.7
C16 C17 H17B 108.7
C18 C17 H17B 108.7
H17A C17 H17B 107.6
C15 C16 C17 115.8(4)
C15 C16 H16A 108.3
C17 C16 H16A 108.3
C15 C16 H16B 108.3
C17 C16 H16B 108.3
H16A C16 H16B 107.4
O15 C15 O2'A 123.0(4)
O15 C15 C16 126.1(4)
O2'A C15 C16 110.9(4)
O2'A C2'A C1'A 110.1(4)
O2'A C2'A C3'A 110.1(4)
C1'A C2'A C3'A 102.4(4)
O2'A C2'A H2'A 111.3
C1'A C2'A H2'A 111.3
C3'A C2'A H2'A 111.3
O3'A C3'A C4'A 106.4(4)
O3'A C3'A C2'A 109.1(3)
C4'A C3'A C2'A 102.9(4)
O3'A C3'A H3'A 112.6
C4'A C3'A H3'A 112.6
C2'A C3'A H3'A 112.6
C31 C30 C29 115.2(4)
C31 C30 H30A 108.5
C29 C30 H30A 108.5
C31 C30 H30B 108.5
C29 C30 H30B 108.5
H30A C30 H30B 107.5
C30 C31 C32 112.3(4)
C30 C31 H31A 109.1
C32 C31 H31A 109.1
C30 C31 H31B 109.1
C32 C31 H31B 109.1
H31A C31 H31B 107.9
C33 C32 C31 114.5(4)
C33 C32 H32A 108.6
C31 C32 H32A 108.6
C33 C32 H32B 108.6
C31 C32 H32B 108.6
H32A C32 H32B 107.6
C32 C33 C34 113.3(4)
C32 C33 H33A 108.9
C34 C33 H33A 108.9
C32 C33 H33B 108.9
C34 C33 H33B 108.9
H33A C33 H33B 107.7
C35 C34 C33 114.5(4)
C35 C34 H34A 108.6
C33 C34 H34A 108.6
C35 C34 H34B 108.6
C33 C34 H34B 108.6
H34A C34 H34B 107.6
C34 C35 C36 113.8(4)
C34 C35 H35A 108.8
C36 C35 H35A 108.8
C34 C35 H35B 108.8
C36 C35 H35B 108.8
H35A C35 H35B 107.7
C37 C36 C35 114.2(4)
C37 C36 H36A 108.7
C35 C36 H36A 108.7
C37 C36 H36B 108.7
C35 C36 H36B 108.7
H36A C36 H36B 107.6
C36 C37 C38 114.1(5)
C36 C37 H37A 108.7
C38 C37 H37A 108.7
C36 C37 H37B 108.7
C38 C37 H37B 108.7
H37A C37 H37B 107.6
C37 C38 C39 113.9(5)
C37 C38 H38A 108.8
C39 C38 H38A 108.8
C37 C38 H38B 108.8
C39 C38 H38B 108.8
H38A C38 H38B 107.7
C40 C39 C38 113.3(4)
C40 C39 H39A 108.9
C38 C39 H39A 108.9
C40 C39 H39B 108.9
C38 C39 H39B 108.9
H39A C39 H39B 107.7
C41 C40 C39 113.9(5)
C41 C40 H40A 108.8
C39 C40 H40A 108.8
C41 C40 H40B 108.8
C39 C40 H40B 108.8
H40A C40 H40B 107.7
C42 C41 C40 112.5(5)
C42 C41 H41A 109.1
C40 C41 H41A 109.1
C42 C41 H41B 109.1
C40 C41 H41B 109.1
H41A C41 H41B 107.8
C41 C42 H42A 109.5
C41 C42 H42B 109.5
H42A C42 H42B 109.5
C41 C42 H42C 109.5
H42A C42 H42C 109.5
H42B C42 H42C 109.5
O4'A C1'A N1A 107.7(4)
O4'A C1'A C2'A 106.1(4)
N1A C1'A C2'A 115.0(4)
O4'A C1'A H1'A 109.3
N1A C1'A H1'A 109.3
C2'A C1'A H1'A 109.3
O4'A C4'A C3'A 105.6(3)
O4'A C4'A C5'A 109.9(4)
C3'A C4'A C5'A 115.2(4)
O4'A C4'A H4'A 108.6
C3'A C4'A H4'A 108.6
C5'A C4'A H4'A 108.6
O5'A C5'A C4'A 107.8(4)
O5'A C5'A H5'3 110.1
C4'A C5'A H5'3 110.1
O5'A C5'A H5'4 110.1
C4'A C5'A H5'4 110.1
H5'3 C5'A H5'4 108.5
O2A C2A N3A 123.4(4)
O2A C2A N1A 120.6(5)
N3A C2A N1A 115.9(4)
O4A C4A N3A 119.7(4)
O4A C4A C5A 126.0(5)
N3A C4A C5A 114.3(5)
C6A C5A C4A 118.7(5)
C6A C5A C7A 119.7(4)
C4A C5A C7A 121.6(5)
C5A C6A N1A 123.7(4)
C5A C6A H6A 118.2
N1A C6A H6A 118.2
C8A C7A O1A 112.0(4)
C8A C7A C5A 135.0(5)
O1A C7A C5A 113.0(5)
C9A C14A C13A 125.7(5)
C9A C14A O1A 110.9(4)
C13A C14A O1A 123.4(5)
C14A C9A C10A 118.5(5)
C14A C9A C8A 106.3(5)
C10A C9A C8A 135.2(5)
C11A C10A C9A 117.4(5)
C11A C10A H10A 121.3
C9A C10A H10A 121.3
C12A C11A C10A 122.4(5)
C12A C11A H11A 118.8
C10A C11A H11A 118.8
C11A C12A C13A 120.7(5)
C11A C12A H12A 119.6
C13A C12A H12A 119.6
C14A C13A C12A 115.3(6)
C14A C13A H13A 122.4
C12A C13A H13A 122.4
C7A C8A C9A 106.2(4)
C7A C8A H8A 126.9
C9A C8A H8A 126.9

loop_
_geom_bond_atom_site_label_1
_geom_bond_atom_site_label_2
_geom_bond_distance
O2'B C43 1.363(6)
O2'B C2'B 1.435(5)
O3'B C57 1.364(6)
O3'B C3'B 1.446(6)
O4'B C1'B 1.411(5)
O4'B C4'B 1.458(5)
O5'B C5'B 1.429(6)
O5'B H5'B 0.8400
O57 C57 1.204(6)
O2B C2B 1.223(6)
O4B C4B 1.220(6)
O1B C14B 1.384(6)
O1B C7B 1.404(5)
O43 C43 1.199(6)
O5 C73 1.241(6)
O2'A C15 1.360(5)
O2'A C2'A 1.428(5)
O4'A C1'A 1.416(5)
O4'A C4'A 1.455(6)
O29 C29 1.207(6)
O5'A C5'A 1.419(6)
O5'A H5'A 0.8400
O2A C2A 1.240(6)
O4A C4A 1.220(6)
O1A C7A 1.390(6)
O1A C14A 1.390(6)
O15 C15 1.210(6)
N1B C6B 1.367(6)
N1B C2B 1.385(6)
N1B C1'B 1.482(6)
N3B C2B 1.368(6)
N3B C4B 1.380(6)
N3B H3B 0.8800
N1 C73 1.337(6)
N1 C71 1.449(8)
N1 C72 1.451(7)
O3'A C29 1.348(6)
O3'A C3'A 1.443(5)
C29 C30 1.504(7)
N1A C6A 1.381(6)
N1A C2A 1.384(6)
N1A C1'A 1.464(6)
N3A C2A 1.344(7)
N3A C4A 1.396(6)
N3A H3A 0.8800
C56 C55 1.520(8)
C56 H56A 0.9800
C56 H56B 0.9800
C56 H56C 0.9800
C55 C54 1.520(8)
C55 H55A 0.9900
C55 H55B 0.9900
C54 C53 1.506(7)
C54 H54A 0.9900
C54 H54B 0.9900
C53 C52 1.520(7)
C53 H53A 0.9900
C53 H53B 0.9900
C52 C51 1.511(7)
C52 H52A 0.9900
C52 H52B 0.9900
C51 C50 1.532(7)
C51 H51A 0.9900
C51 H51B 0.9900
C50 C49 1.524(7)
C50 H50A 0.9900
C50 H50B 0.9900
C49 C48 1.519(7)
C49 H49A 0.9900
C49 H49B 0.9900
C48 C47 1.515(7)
C48 H48A 0.9900
C48 H48B 0.9900
C47 C46 1.522(7)
C47 H47A 0.9900
C47 H47B 0.9900
C46 C45 1.529(7)
C46 H46A 0.9900
C46 H46B 0.9900
C45 C44 1.523(8)
C45 H45A 0.9900
C45 H45B 0.9900
C44 C43 1.489(7)
C44 H44A 0.9900
C44 H44B 0.9900
C2'B C1'B 1.531(6)
C2'B C3'B 1.541(6)
C2'B H2'B 1.0000
C3'B C4'B 1.506(7)
C3'B H3'B 1.0000
C57 C58 1.482(7)
C58 C59 1.540(7)
C58 H58A 0.9900
C58 H58B 0.9900
C59 C60 1.514(7)
C59 H59A 0.9900
C59 H59B 0.9900
C60 C61 1.519(7)
C60 H60A 0.9900
C60 H60B 0.9900
C61 C62 1.528(7)
C61 H61A 0.9900
C61 H61B 0.9900
C62 C63 1.515(7)
C62 H62A 0.9900
C62 H62B 0.9900
C63 C64 1.519(7)
C63 H63A 0.9900
C63 H63B 0.9900
C64 C65 1.516(7)
C64 H64A 0.9900
C64 H64B 0.9900
C65 C66 1.513(8)
C65 H65A 0.9900
C65 H65B 0.9900
C66 C67 1.518(7)
C66 H66A 0.9900
C66 H66B 0.9900
C67 C68 1.523(8)
C67 H67A 0.9900
C67 H67B 0.9900
C68 C69 1.517(7)
C68 H68A 0.9900
C68 H68B 0.9900
C69 C70 1.497(8)
C69 H69A 0.9900
C69 H69B 0.9900
C70 H70A 0.9800
C70 H70B 0.9800
C70 H70C 0.9800
C1'B H1'B 1.0000
C4'B C5'B 1.499(7)
C4'B H4'B 1.0000
C5'B H5'1 0.9900
C5'B H5'2 0.9900
C4B C5B 1.459(6)
C5B C6B 1.347(7)
C5B C7B 1.439(7)
C6B H6B 0.9500
C7B C8B 1.341(7)
C14B C9B 1.369(7)
C14B C13B 1.388(7)
C9B C10B 1.388(7)
C9B C8B 1.442(7)
C8B H8B 0.9500
C10B C11B 1.385(7)
C10B H10B 0.9500
C11B C12B 1.390(8)
C11B H11B 0.9500
C12B C13B 1.373(8)
C12B H12B 0.9500
C13B H13B 0.9500
C73 H73 0.9500
C71 H71A 0.9800
C71 H71B 0.9800
C71 H71C 0.9800
C72 H72A 0.9800
C72 H72B 0.9800
C72 H72C 0.9800
C28 C27 1.510(8)
C28 H28A 0.9800
C28 H28B 0.9800
C28 H28C 0.9800
C27 C26 1.519(8)
C27 H27A 0.9900
C27 H27B 0.9900
C26 C25 1.515(7)
C26 H26A 0.9900
C26 H26B 0.9900
C25 C24 1.509(7)
C25 H25A 0.9900
C25 H25B 0.9900
C24 C23 1.523(7)
C24 H24A 0.9900
C24 H24B 0.9900
C23 C22 1.509(7)
C23 H23A 0.9900
C23 H23B 0.9900
C22 C21 1.509(7)
C22 H22A 0.9900
C22 H22B 0.9900
C21 C20 1.518(7)
C21 H21A 0.9900
C21 H21B 0.9900
C20 C19 1.517(7)
C20 H20A 0.9900
C20 H20B 0.9900
C19 C18 1.514(7)
C19 H19A 0.9900
C19 H19B 0.9900
C18 C17 1.535(6)
C18 H18A 0.9900
C18 H18B 0.9900
C17 C16 1.515(7)
C17 H17A 0.9900
C17 H17B 0.9900
C16 C15 1.483(7)
C16 H16A 0.9900
C16 H16B 0.9900
C2'A C1'A 1.524(7)
C2'A C3'A 1.526(6)
C2'A H2'A 1.0000
C3'A C4'A 1.496(7)
C3'A H3'A 1.0000
C30 C31 1.499(7)
C30 H30A 0.9900
C30 H30B 0.9900
C31 C32 1.514(7)
C31 H31A 0.9900
C31 H31B 0.9900
C32 C33 1.506(7)
C32 H32A 0.9900
C32 H32B 0.9900
C33 C34 1.533(7)
C33 H33A 0.9900
C33 H33B 0.9900
C34 C35 1.519(7)
C34 H34A 0.9900
C34 H34B 0.9900
C35 C36 1.522(7)
C35 H35A 0.9900
C35 H35B 0.9900
C36 C37 1.498(7)
C36 H36A 0.9900
C36 H36B 0.9900
C37 C38 1.515(7)
C37 H37A 0.9900
C37 H37B 0.9900
C38 C39 1.523(7)
C38 H38A 0.9900
C38 H38B 0.9900
C39 C40 1.524(7)
C39 H39A 0.9900
C39 H39B 0.9900
C40 C41 1.520(8)
C40 H40A 0.9900
C40 H40B 0.9900
C41 C42 1.521(8)
C41 H41A 0.9900
C41 H41B 0.9900
C42 H42A 0.9800
C42 H42B 0.9800
C42 H42C 0.9800
C1'A H1'A 1.0000
C4'A C5'A 1.519(6)
C4'A H4'A 1.0000
C5'A H5'3 0.9900
C5'A H5'4 0.9900
C4A C5A 1.445(6)
C5A C6A 1.335(7)
C5A C7A 1.451(7)
C6A H6A 0.9500
C7A C8A 1.330(7)
C14A C9A 1.351(7)
C14A C13A 1.384(7)
C9A C10A 1.398(7)
C9A C8A 1.448(7)
C10A C11A 1.384(7)
C10A H10A 0.9500
C11A C12A 1.376(8)
C11A H11A 0.9500
C12A C13A 1.385(8)
C12A H12A 0.9500
C13A H13A 0.9500
C8A H8A 0.9500
